data_4302403
loop_
_publ_author_name
'Riis-Johannessen, Thomas'
'Bernardinelli, G\'erald'
'Filinchuk, Yaroslav'
'Clifford, Sarah'
'Dalla Favera, Natalia'
'Piguet, Claude'

_publ_section_title
;
 Self-Assembly of the First Discrete 3d--4f--4f Triple-Stranded Helicate
;
_journal_coden_ASTM INOCAJ
_journal_issue 12
_journal_name_full 'Inorganic Chemistry'
_journal_page_first 5512
_journal_page_last 5525
_journal_paper_doi 10.1021/ic900654m
_journal_volume 48
_journal_year 2009
_chemical_formula_sum 'C173 H150 F24 Lu2 N36 O27 S8 Zn'
_chemical_formula_weight 4293.08
_space_group_IT_number 2
_symmetry_cell_setting triclinic
_symmetry_space_group_name_Hall '-P 1'
_symmetry_space_group_name_H-M 'P -1'
_atom_sites_solution_hydrogens geom
_atom_sites_solution_primary direct
_atom_sites_solution_secondary difmap
_audit_creation_method SHELXL-97
_cell_angle_alpha 90.679(4)
_cell_angle_beta 93.321(4)
_cell_angle_gamma 117.501(4)
_cell_formula_units_Z 2
_cell_length_a 15.8708(8)
_cell_length_b 16.0222(5)
_cell_length_c 47.308(2)
_cell_measurement_temperature 100(1)
_cell_volume 10642.4(9)
_computing_cell_refinement 'CrysAlis (Oxford Diffraction, 2006)'
_computing_data_collection 'MAR345 control software (MAR, 2002)'
_computing_data_reduction 'CrysAlis (Oxford Diffraction, 2006)'
_computing_molecular_graphics 'SHELXTL (Bruker, 2001)'
_computing_publication_material 'SHELXTL (Bruker, 2001)'
_computing_structure_refinement 'SHELXTL (Bruker, 2001)'
_computing_structure_solution 'SHELXTL (Bruker, 2001)'
_diffrn_ambient_temperature 100(1)
_diffrn_detector_area_resol_mean 6.67
_diffrn_measured_fraction_theta_full 0.915
_diffrn_measured_fraction_theta_max 0.915
_diffrn_measurement_device_type 'MAR345 Image plate'
_diffrn_measurement_method \f-scan
_diffrn_radiation_monochromator 'Si (111)'
_diffrn_radiation_source 'Beamline BM1A, SNBL, ESRF, Grenoble, France'
_diffrn_radiation_type synchrotron
_diffrn_radiation_wavelength 0.72242
_diffrn_reflns_av_R_equivalents 0.0541
_diffrn_reflns_av_sigmaI/netI 0.0720
_diffrn_reflns_limit_h_max 15
_diffrn_reflns_limit_h_min -15
_diffrn_reflns_limit_k_max 15
_diffrn_reflns_limit_k_min -15
_diffrn_reflns_limit_l_max 45
_diffrn_reflns_limit_l_min -45
_diffrn_reflns_number 42023
_diffrn_reflns_theta_full 20.48
_diffrn_reflns_theta_max 20.48
_diffrn_reflns_theta_min 1.92
_diffrn_standards_interval_count 0
_diffrn_standards_interval_time 0
_diffrn_standards_number 0
_exptl_absorpt_coefficient_mu 1.199
_exptl_absorpt_correction_T_max 0.732
_exptl_absorpt_correction_T_min 0.675
_exptl_absorpt_correction_type empirical
_exptl_absorpt_process_details 'SADABS (Sheldrick, 1996)'
_exptl_crystal_colour yellow
_exptl_crystal_density_diffrn 1.340
_exptl_crystal_density_method 'not measured'
_exptl_crystal_description prism
_exptl_crystal_F_000 4344
_exptl_crystal_size_max 0.1
_exptl_crystal_size_mid 0.1
_exptl_crystal_size_min 0.05
_refine_diff_density_max 3.244
_refine_diff_density_min -2.144
_refine_diff_density_rms 0.158
_refine_ls_extinction_method none
_refine_ls_goodness_of_fit_ref 1.721
_refine_ls_hydrogen_treatment constr
_refine_ls_matrix_type full
_refine_ls_number_parameters 937
_refine_ls_number_reflns 18528
_refine_ls_number_restraints 813
_refine_ls_restrained_S_all 1.689
_refine_ls_R_factor_all 0.1779
_refine_ls_R_factor_gt 0.1517
_refine_ls_shift/su_max 0.656
_refine_ls_shift/su_mean 0.013
_refine_ls_structure_factor_coef Fsqd
_refine_ls_weighting_details 'calc w=1/[\s^2^(Fo^2^)+(0.2000P)^2^+0.0000P] where P=(Fo^2^+2Fc^2^)/3'
_refine_ls_weighting_scheme calc
_refine_ls_wR_factor_gt 0.4149
_refine_ls_wR_factor_ref 0.4495
_reflns_number_gt 12257
_reflns_number_total 18528
_reflns_threshold_expression >2sigma(I)
_cod_duplicate_entry 4338553
_cod_data_source_file ic900654m_si_002.cif
_cod_data_source_block squeezed
_cod_original_cell_volume 10642.3(8)
_cod_original_sg_symbol_Hall -P1
_cod_database_code 4302403

loop_
_symmetry_equiv_pos_as_xyz
'x, y, z'
'-x, -y, -z'

loop_
_atom_site_label
_atom_site_type_symbol
_atom_site_fract_x
_atom_site_fract_y
_atom_site_fract_z
_atom_site_U_iso_or_equiv
_atom_site_adp_type
_atom_site_occupancy
_atom_site_symmetry_multiplicity
_atom_site_calc_flag
_atom_site_refinement_flags
_atom_site_disorder_assembly
_atom_site_disorder_group
Zn Zn 0.34613(15) 0.17295(16) 0.54074(4) 0.0826(7) Uani 1 1 d . . .
Lu1 Lu 0.34672(6) 0.20398(5) 0.726206(15) 0.0811(4) Uani 1 1 d . . .
Lu2 Lu 0.34672(8) 0.25359(6) 0.914610(18) 0.1129(5) Uani 1 1 d . . .
N1A N 0.2273(9) 0.0526(9) 0.5165(3) 0.098(5) Uiso 1 1 d D . .
C1A C 0.1786(11) 0.0627(10) 0.4947(3) 0.093(5) Uiso 1 1 d D . .
H1A H 0.2009 0.1231 0.4870 0.112 Uiso 1 1 calc R . .
C2A C 0.0940(13) -0.0126(12) 0.4824(4) 0.122(7) Uiso 1 1 d D . .
C3A C 0.0657(13) -0.0936(12) 0.4952(4) 0.135(8) Uiso 1 1 d D . .
H3A H 0.0096 -0.1459 0.4872 0.162 Uiso 1 1 calc R . .
C4A C 0.1095(14) -0.1086(12) 0.5188(5) 0.140(9) Uiso 1 1 d D . .
H4A H 0.0845 -0.1679 0.5273 0.168 Uiso 1 1 calc R . .
C5A C 0.1963(12) -0.0288(11) 0.5300(3) 0.098(6) Uiso 1 1 d D . .
C51A C 0.0453(19) 0.0066(19) 0.4567(5) 0.175(12) Uiso 1 1 d D . .
H51A H 0.0403 -0.0354 0.4408 0.262 Uiso 1 1 calc R . .
H51B H 0.0826 0.0722 0.4517 0.262 Uiso 1 1 calc R . .
H51C H -0.0186 -0.0046 0.4611 0.262 Uiso 1 1 calc R . .
N2A N 0.3305(10) 0.0528(9) 0.5625(3) 0.101(5) Uiso 1 1 d D . .
N3A N 0.2503(11) -0.0972(10) 0.5714(4) 0.124(6) Uiso 1 1 d D . .
C6A C 0.2611(13) -0.0270(12) 0.5538(4) 0.115(7) Uiso 1 1 d D . .
C7A C 0.3765(12) 0.0333(10) 0.5868(4) 0.106(6) Uiso 1 1 d D . .
C8A C 0.4601(12) 0.0925(11) 0.6012(4) 0.109(6) Uiso 1 1 d D . .
H8A H 0.4927 0.1577 0.5977 0.131 Uiso 1 1 calc R . .
C9A C 0.4969(14) 0.0505(14) 0.6224(5) 0.139(9) Uiso 1 1 d D . .
C10A C 0.4444(15) -0.0401(14) 0.6265(5) 0.132(8) Uiso 1 1 d D . .
H10A H 0.4679 -0.0663 0.6409 0.158 Uiso 1 1 calc R . .
C11A C 0.3613(15) -0.0995(13) 0.6125(5) 0.136(8) Uiso 1 1 d D . .
H11A H 0.3274 -0.1638 0.6169 0.163 Uiso 1 1 calc R . .
C12A C 0.3272(13) -0.0600(11) 0.5905(4) 0.111(7) Uiso 1 1 d D . .
C13A C 0.5902(16) 0.1158(17) 0.6379(6) 0.163(11) Uiso 1 1 d D . .
H400 H 0.6055 0.0793 0.6521 0.195 Uiso 1 1 calc R . .
H401 H 0.6397 0.1355 0.6240 0.195 Uiso 1 1 calc R . .
C52A C 0.1797(17) -0.1942(14) 0.5708(6) 0.159(10) Uiso 1 1 d D . .
H52A H 0.1822 -0.2260 0.5532 0.238 Uiso 1 1 calc R . .
H52B H 0.1164 -0.1980 0.5714 0.238 Uiso 1 1 calc R . .
H52C H 0.1922 -0.2248 0.5871 0.238 Uiso 1 1 calc R . .
C14A C 0.5984(16) 0.1940(15) 0.6511(6) 0.147(9) Uiso 1 1 d D . .
C15A C 0.5246(13) 0.1981(12) 0.6665(5) 0.124(7) Uiso 1 1 d D . .
H15A H 0.4647 0.1435 0.6669 0.148 Uiso 1 1 calc R . .
C16A C 0.5382(12) 0.2755(11) 0.6801(5) 0.114(7) Uiso 1 1 d D . .
C17A C 0.6243(14) 0.3602(13) 0.6794(6) 0.148(9) Uiso 1 1 d D . .
C18A C 0.6979(15) 0.3576(16) 0.6630(6) 0.164(11) Uiso 1 1 d D . .
H18A H 0.7557 0.4130 0.6607 0.197 Uiso 1 1 calc R . .
C19A C 0.6822(16) 0.2782(17) 0.6516(6) 0.167(11) Uiso 1 1 d D . .
H19A H 0.7333 0.2769 0.6424 0.200 Uiso 1 1 calc R . .
N4A N 0.4791(9) 0.2974(9) 0.6958(3) 0.094(4) Uiso 1 1 d D . .
N5A N 0.6117(12) 0.4297(11) 0.6921(5) 0.151(8) Uiso 1 1 d D . .
C20A C 0.5238(14) 0.3899(12) 0.7029(5) 0.131(8) Uiso 1 1 d D . .
C53A C 0.6930(18) 0.5275(15) 0.6970(8) 0.199(14) Uiso 1 1 d D . .
H53A H 0.7229 0.5342 0.7161 0.298 Uiso 1 1 calc R . .
H53B H 0.6690 0.5737 0.6949 0.298 Uiso 1 1 calc R . .
H53C H 0.7401 0.5384 0.6831 0.298 Uiso 1 1 calc R . .
N6A N 0.3849(10) 0.3752(9) 0.7238(3) 0.093(4) Uiso 1 1 d D . .
C21A C 0.4658(13) 0.4321(13) 0.7139(5) 0.128(8) Uiso 1 1 d D . .
C22A C 0.4977(14) 0.5307(12) 0.7137(6) 0.142(9) Uiso 1 1 d D . .
H22A H 0.5576 0.5734 0.7073 0.170 Uiso 1 1 calc R . .
C23A C 0.4370(17) 0.5584(13) 0.7231(7) 0.171(11) Uiso 1 1 d D . .
H23A H 0.4555 0.6238 0.7226 0.205 Uiso 1 1 calc R . .
C24A C 0.3513(15) 0.5030(13) 0.7334(6) 0.139(9) Uiso 1 1 d D . .
H24A H 0.3120 0.5280 0.7402 0.166 Uiso 1 1 calc R . .
C25A C 0.3240(12) 0.4032(12) 0.7333(5) 0.118(7) Uiso 1 1 d D . .
N7A N 0.2537(9) 0.2570(10) 0.7565(4) 0.103(5) Uiso 1 1 d D . .
N8A N 0.1659(10) 0.3275(10) 0.7527(4) 0.103(5) Uiso 1 1 d D . .
C26A C 0.2468(12) 0.3308(12) 0.7456(4) 0.102(6) Uiso 1 1 d D . .
C27A C 0.1734(11) 0.2068(11) 0.7709(4) 0.096(6) Uiso 1 1 d D . .
C28A C 0.1477(12) 0.1284(12) 0.7856(4) 0.106(6) Uiso 1 1 d D . .
H28A H 0.1880 0.0993 0.7871 0.127 Uiso 1 1 calc R . .
C29A C 0.0589(14) 0.0882(14) 0.7992(5) 0.125(8) Uiso 1 1 d D . .
C30A C 0.0056(15) 0.1371(16) 0.7949(6) 0.143(9) Uiso 1 1 d D . .
H30A H -0.0540 0.1119 0.8032 0.172 Uiso 1 1 calc R . .
C31A C 0.0289(15) 0.2136(16) 0.7808(6) 0.144(9) Uiso 1 1 d D . .
H31A H -0.0120 0.2420 0.7793 0.173 Uiso 1 1 calc R . .
C32A C 0.1182(12) 0.2537(12) 0.7676(4) 0.102(6) Uiso 1 1 d D . .
C33A C 0.0294(17) -0.0002(16) 0.8146(6) 0.151(10) Uiso 1 1 d D . .
H33A H -0.0191 -0.0046 0.8276 0.227 Uiso 1 1 calc R . .
H330 H -0.0022 -0.0537 0.8006 0.227 Uiso 1 1 calc R . .
C54A C 0.1275(18) 0.3967(18) 0.7456(7) 0.161(11) Uiso 1 1 d D . .
H54A H 0.0599 0.3618 0.7392 0.242 Uiso 1 1 calc R . .
H54B H 0.1629 0.4365 0.7305 0.242 Uiso 1 1 calc R . .
H54C H 0.1351 0.4363 0.7625 0.242 Uiso 1 1 calc R . .
C34A C 0.1013(16) -0.0122(15) 0.8307(5) 0.138(8) Uiso 1 1 d D . .
C35A C 0.1731(13) 0.0623(12) 0.8509(4) 0.108(6) Uiso 1 1 d D . .
H35A H 0.1752 0.1224 0.8524 0.129 Uiso 1 1 calc R . .
C36A C 0.2313(12) 0.0452(11) 0.8662(4) 0.100(6) Uiso 1 1 d D . .
C37A C 0.2405(14) -0.0376(13) 0.8622(5) 0.118(7) Uiso 1 1 d D . .
C38A C 0.1810(17) -0.1074(15) 0.8420(5) 0.142(9) Uiso 1 1 d D . .
H38A H 0.1896 -0.1612 0.8382 0.170 Uiso 1 1 calc R . .
C39A C 0.1154(15) -0.0963(14) 0.8291(5) 0.129(8) Uiso 1 1 d D . .
H39A H 0.0706 -0.1475 0.8172 0.155 Uiso 1 1 calc R . .
N9A N 0.3083(11) 0.1059(10) 0.8861(4) 0.115(5) Uiso 1 1 d D . .
N10A N 0.3180(13) -0.0264(13) 0.8808(4) 0.143(7) Uiso 1 1 d D . .
C40A C 0.3554(15) 0.0594(14) 0.8962(5) 0.125(8) Uiso 1 1 d D . .
C55A C 0.354(2) -0.0994(19) 0.8819(7) 0.187(13) Uiso 1 1 d D . .
H55A H 0.4242 -0.0674 0.8825 0.280 Uiso 1 1 calc R . .
H55B H 0.3289 -0.1417 0.8649 0.280 Uiso 1 1 calc R . .
H55C H 0.3337 -0.1360 0.8988 0.280 Uiso 1 1 calc R . .
N11A N 0.4633(12) 0.1884(9) 0.9231(3) 0.118(6) Uiso 1 1 d D . .
C41A C 0.4302(16) 0.0981(11) 0.9171(5) 0.137(8) Uiso 1 1 d D . .
C42A C 0.4555(17) 0.0396(11) 0.9338(5) 0.145(9) Uiso 1 1 d D . .
H42A H 0.4242 -0.0270 0.9311 0.174 Uiso 1 1 calc R . .
C43A C 0.5261(17) 0.0840(14) 0.9537(5) 0.146(9) Uiso 1 1 d D . .
H43A H 0.5469 0.0469 0.9647 0.176 Uiso 1 1 calc R . .
C44A C 0.5708(19) 0.1789(15) 0.9595(6) 0.188(13) Uiso 1 1 d D . .
H44A H 0.6247 0.2085 0.9727 0.226 Uiso 1 1 calc R . .
C45A C 0.5311(12) 0.2315(8) 0.9442(4) 0.128(8) Uiso 1 1 d D . .
C46A C 0.5461(10) 0.3322(11) 0.9490(5) 0.132(8) Uiso 1 1 d D . .
O1A O 0.4710(9) 0.3388(9) 0.9472(3) 0.118(4) Uiso 1 1 d D . .
N12A N 0.6282(9) 0.4008(9) 0.9588(4) 0.131(6) Uiso 1 1 d D . .
C47A C 0.7203(13) 0.400(2) 0.9573(8) 0.215(16) Uiso 1 1 d D . .
H47A H 0.7089 0.3349 0.9526 0.258 Uiso 1 1 calc R . .
H47B H 0.7565 0.4198 0.9760 0.258 Uiso 1 1 calc R . .
C48A C 0.778(2) 0.465(3) 0.9352(9) 0.27(2) Uiso 1 1 d D . .
H48A H 0.7348 0.4679 0.9201 0.408 Uiso 1 1 calc R . .
H48B H 0.8184 0.4404 0.9273 0.408 Uiso 1 1 calc R . .
H48C H 0.8177 0.5276 0.9439 0.408 Uiso 1 1 calc R . .
C49A C 0.6356(16) 0.4915(10) 0.9692(4) 0.123(7) Uiso 1 1 d D . .
H49A H 0.5928 0.5077 0.9571 0.148 Uiso 1 1 calc R . .
H49B H 0.7017 0.5419 0.9681 0.148 Uiso 1 1 calc R . .
C50A C 0.609(2) 0.4855(18) 0.9994(4) 0.154(10) Uiso 1 1 d D . .
H50A H 0.5412 0.4690 0.9997 0.231 Uiso 1 1 calc R . .
H50B H 0.6474 0.5465 1.0095 0.231 Uiso 1 1 calc R . .
H50C H 0.6204 0.4371 1.0088 0.231 Uiso 1 1 calc R . .
N1B N 0.4602(9) 0.1734(10) 0.5171(3) 0.098(5) Uiso 1 1 d D . .
C1B C 0.4465(10) 0.1171(12) 0.4951(4) 0.105(6) Uiso 1 1 d D . .
H1B H 0.3837 0.0817 0.4866 0.126 Uiso 1 1 calc R . .
C2B C 0.5218(12) 0.1072(15) 0.4835(4) 0.120(7) Uiso 1 1 d D . .
C3B C 0.6065(12) 0.1548(16) 0.4975(4) 0.134(8) Uiso 1 1 d D . .
H3B H 0.6583 0.1494 0.4901 0.161 Uiso 1 1 calc R . .
C4B C 0.6259(12) 0.2106(17) 0.5214(5) 0.153(10) Uiso 1 1 d D . .
H4B H 0.6867 0.2386 0.5315 0.184 Uiso 1 1 calc R . .
C5B C 0.5472(11) 0.2241(12) 0.5303(4) 0.102(6) Uiso 1 1 d D . .
C51B C 0.4973(17) 0.0406(18) 0.4579(5) 0.155(10) Uiso 1 1 d D . .
H51D H 0.5117 0.0766 0.4406 0.232 Uiso 1 1 calc R . .
H51E H 0.4294 -0.0044 0.4569 0.232 Uiso 1 1 calc R . .
H51F H 0.5351 0.0065 0.4595 0.232 Uiso 1 1 calc R . .
N2B N 0.4709(9) 0.2744(9) 0.5621(3) 0.089(4) Uiso 1 1 d D . .
N3B N 0.6270(10) 0.3523(11) 0.5676(4) 0.121(6) Uiso 1 1 d D . .
C6B C 0.5493(11) 0.2832(13) 0.5532(4) 0.103(6) Uiso 1 1 d D . .
C7B C 0.4975(10) 0.3498(12) 0.5829(4) 0.097(6) Uiso 1 1 d D . .
C8B C 0.4417(10) 0.3781(11) 0.5964(4) 0.086(5) Uiso 1 1 d D . .
H8B H 0.3743 0.3444 0.5938 0.103 Uiso 1 1 calc R . .
C9B C 0.4885(12) 0.4616(13) 0.6151(4) 0.108(6) Uiso 1 1 d D . .
C10B C 0.5826(13) 0.5007(15) 0.6190(5) 0.134(8) Uiso 1 1 d D . .
H10B H 0.6127 0.5512 0.6328 0.161 Uiso 1 1 calc R . .
C11B C 0.6390(13) 0.4748(14) 0.6051(5) 0.127(8) Uiso 1 1 d D . .
H11B H 0.7065 0.5089 0.6079 0.152 Uiso 1 1 calc R . .
C12B C 0.5938(11) 0.3941(13) 0.5861(4) 0.112(7) Uiso 1 1 d D . .
C13B C 0.4251(15) 0.4968(17) 0.6274(6) 0.143(9) Uiso 1 1 d D . .
H13B H 0.4645 0.5464 0.6421 0.172 Uiso 1 1 calc R . .
H13C H 0.4063 0.5280 0.6122 0.172 Uiso 1 1 calc R . .
C52B C 0.7267(14) 0.386(2) 0.5642(6) 0.179(12) Uiso 1 1 d D . .
H52D H 0.7489 0.3461 0.5744 0.269 Uiso 1 1 calc R . .
H52E H 0.7624 0.4510 0.5718 0.269 Uiso 1 1 calc R . .
H52F H 0.7368 0.3836 0.5440 0.269 Uiso 1 1 calc R . .
C14B C 0.3396(12) 0.4332(13) 0.6400(4) 0.104(6) Uiso 1 1 d D . .
C15B C 0.3396(11) 0.3582(12) 0.6566(4) 0.096(6) Uiso 1 1 d D . .
H15B H 0.3950 0.3496 0.6582 0.115 Uiso 1 1 calc R . .
C16B C 0.2643(10) 0.3019(11) 0.6694(4) 0.079(5) Uiso 1 1 d D . .
C17B C 0.1778(12) 0.3074(14) 0.6667(5) 0.119(7) Uiso 1 1 d D . .
C18B C 0.1759(13) 0.3790(13) 0.6484(4) 0.102(6) Uiso 1 1 d D . .
H18B H 0.1185 0.3825 0.6441 0.122 Uiso 1 1 calc R . .
C19B C 0.2536(13) 0.4372(14) 0.6382(5) 0.116(7) Uiso 1 1 d D . .
H19B H 0.2524 0.4881 0.6284 0.139 Uiso 1 1 calc R . .
N4B N 0.2470(9) 0.2259(10) 0.6863(3) 0.095(4) Uiso 1 1 d D . .
N5B N 0.1117(9) 0.2346(10) 0.6803(3) 0.091(4) Uiso 1 1 d D . .
C20B C 0.1551(11) 0.1860(12) 0.6924(4) 0.090(5) Uiso 1 1 d D . .
C53B C 0.0136(13) 0.2243(17) 0.6834(6) 0.134(8) Uiso 1 1 d D . .
H53D H -0.0306 0.1807 0.6684 0.201 Uiso 1 1 calc R . .
H53E H 0.0151 0.2859 0.6818 0.201 Uiso 1 1 calc R . .
H53F H -0.0076 0.1995 0.7019 0.201 Uiso 1 1 calc R . .
N6B N 0.1742(8) 0.0865(9) 0.7208(3) 0.084(4) Uiso 1 1 d D . .
C21B C 0.1095(10) 0.1013(11) 0.7067(4) 0.097(6) Uiso 1 1 d D . .
C22B C 0.0114(10) 0.0354(12) 0.7049(4) 0.102(6) Uiso 1 1 d D . .
H22B H -0.0356 0.0470 0.6949 0.122 Uiso 1 1 calc R . .
C23B C -0.0099(11) -0.0437(13) 0.7182(5) 0.126(8) Uiso 1 1 d D . .
H23B H -0.0753 -0.0885 0.7179 0.151 Uiso 1 1 calc R . .
C24B C 0.0537(12) -0.0665(13) 0.7323(5) 0.141(9) Uiso 1 1 d D . .
H24B H 0.0350 -0.1263 0.7401 0.169 Uiso 1 1 calc R . .
C25B C 0.1513(11) 0.0065(11) 0.7344(4) 0.104(6) Uiso 1 1 d D . .
N7B N 0.2993(9) 0.0744(8) 0.7602(3) 0.090(4) Uiso 1 1 d D . .
N8B N 0.2278(10) -0.0772(9) 0.7613(4) 0.110(5) Uiso 1 1 d D . .
C26B C 0.2209(10) -0.0035(10) 0.7513(4) 0.079(5) Uiso 1 1 d D . .
C27B C 0.3540(12) 0.0482(10) 0.7783(4) 0.104(6) Uiso 1 1 d D . .
C28B C 0.4326(12) 0.1016(12) 0.7955(4) 0.112(7) Uiso 1 1 d D . .
H28B H 0.4582 0.1682 0.7963 0.135 Uiso 1 1 calc R . .
C29B C 0.4778(14) 0.0572(13) 0.8126(5) 0.122(7) Uiso 1 1 d D . .
C30B C 0.4331(16) -0.0411(14) 0.8089(5) 0.141(9) Uiso 1 1 d D . .
H30B H 0.4661 -0.0724 0.8172 0.170 Uiso 1 1 calc R . .
C31B C 0.3503(15) -0.0947(14) 0.7952(5) 0.135(8) Uiso 1 1 d D . .
H31B H 0.3214 -0.1613 0.7961 0.162 Uiso 1 1 calc R . .
C32B C 0.3044(13) -0.0499(11) 0.7789(5) 0.119(7) Uiso 1 1 d D . .
C33B C 0.5677(16) 0.1159(16) 0.8300(6) 0.147(9) Uiso 1 1 d D . .
H33B H 0.5721 0.0765 0.8454 0.220 Uiso 1 1 calc R . .
H331 H 0.6205 0.1277 0.8178 0.220 Uiso 1 1 calc R . .
C54B C 0.1586(16) -0.1808(13) 0.7549(6) 0.153(10) Uiso 1 1 d D . .
H54D H 0.1749 -0.2024 0.7375 0.230 Uiso 1 1 calc R . .
H54E H 0.0936 -0.1888 0.7523 0.230 Uiso 1 1 calc R . .
H54F H 0.1629 -0.2180 0.7707 0.230 Uiso 1 1 calc R . .
C34B C 0.5873(15) 0.2045(14) 0.8428(6) 0.135(8) Uiso 1 1 d D . .
C35B C 0.5126(12) 0.2197(11) 0.8564(4) 0.108(6) Uiso 1 1 d D . .
H35B H 0.4513 0.1684 0.8582 0.129 Uiso 1 1 calc R . .
C36B C 0.5315(12) 0.3017(11) 0.8655(4) 0.106(6) Uiso 1 1 d D . .
C37B C 0.6169(13) 0.3818(12) 0.8605(5) 0.113(7) Uiso 1 1 d D . .
C38B C 0.6829(17) 0.3755(16) 0.8436(6) 0.166(11) Uiso 1 1 d D . .
H38B H 0.7360 0.4302 0.8378 0.199 Uiso 1 1 calc R . .
C39B C 0.6689(16) 0.2936(15) 0.8364(6) 0.156(10) Uiso 1 1 d D . .
H39B H 0.7158 0.2893 0.8257 0.187 Uiso 1 1 calc R . .
N9B N 0.4782(10) 0.3320(9) 0.8826(3) 0.098(5) Uiso 1 1 d D . .
N10B N 0.6105(11) 0.4585(10) 0.8735(4) 0.115(5) Uiso 1 1 d D . .
C40B C 0.5270(14) 0.4268(13) 0.8875(5) 0.122(7) Uiso 1 1 d D . .
C55B C 0.6929(18) 0.5578(15) 0.8722(7) 0.182(12) Uiso 1 1 d D . .
H55D H 0.6705 0.5977 0.8621 0.274 Uiso 1 1 calc R . .
H55E H 0.7440 0.5551 0.8622 0.274 Uiso 1 1 calc R . .
H55F H 0.7171 0.5843 0.8915 0.274 Uiso 1 1 calc R . .
N11B N 0.4025(11) 0.4267(10) 0.9112(4) 0.118(6) Uiso 1 1 d D . .
C41B C 0.4817(13) 0.4784(13) 0.8997(5) 0.120(7) Uiso 1 1 d D . .
C42B C 0.5318(15) 0.5780(14) 0.9042(7) 0.174(12) Uiso 1 1 d D . .
H42B H 0.5939 0.6149 0.8981 0.208 Uiso 1 1 calc R . .
C43B C 0.4851(17) 0.6155(12) 0.9177(7) 0.186(13) Uiso 1 1 d D . .
H43B H 0.5152 0.6821 0.9202 0.223 Uiso 1 1 calc R . .
C44B C 0.3979(16) 0.5667(12) 0.9281(6) 0.166(11) Uiso 1 1 d D . .
H44B H 0.3666 0.5973 0.9368 0.200 Uiso 1 1 calc R . .
C45B C 0.3562(12) 0.4654(10) 0.9250(5) 0.127(8) Uiso 1 1 d D . .
C46B C 0.2725(13) 0.3910(14) 0.9384(6) 0.148(10) Uiso 1 1 d D . .
O1B O 0.2802(10) 0.3187(9) 0.9446(3) 0.128(5) Uiso 1 1 d D . .
N12B N 0.1943(12) 0.3965(15) 0.9430(6) 0.194(11) Uiso 1 1 d D . .
C47B C 0.1163(16) 0.316(2) 0.9562(7) 0.233(18) Uiso 1 1 d D . .
H47C H 0.1127 0.2562 0.9493 0.280 Uiso 1 1 calc R . .
H47D H 0.0546 0.3156 0.9510 0.280 Uiso 1 1 calc R . .
C48B C 0.136(4) 0.328(4) 0.9883(7) 0.31(3) Uiso 1 1 d D . .
H48D H 0.1986 0.3820 0.9930 0.470 Uiso 1 1 calc R . .
H48E H 0.1362 0.2708 0.9955 0.470 Uiso 1 1 calc R . .
H48F H 0.0868 0.3379 0.9969 0.470 Uiso 1 1 calc R . .
C49B C 0.179(3) 0.477(2) 0.9339(11) 0.34(3) Uiso 1 1 d D . .
H49C H 0.2391 0.5271 0.9276 0.412 Uiso 1 1 calc R . .
H49D H 0.1605 0.5025 0.9502 0.412 Uiso 1 1 calc R . .
C50B C 0.103(5) 0.447(5) 0.9102(14) 0.450 Uiso 1 1 d D . .
H50D H 0.0647 0.4803 0.9126 0.675 Uiso 1 1 calc R . .
H50E H 0.0612 0.3789 0.9105 0.675 Uiso 1 1 calc R . .
H50F H 0.1319 0.4624 0.8921 0.675 Uiso 1 1 calc R . .
N1C N 0.3377(10) 0.2855(9) 0.5161(3) 0.096(4) Uiso 1 1 d D . .
C1C C 0.3870(12) 0.3263(11) 0.4945(3) 0.095(5) Uiso 1 1 d D . .
H1C H 0.4229 0.2998 0.4863 0.114 Uiso 1 1 calc R . .
C2C C 0.3890(14) 0.4079(12) 0.4829(4) 0.105(6) Uiso 1 1 d D . .
C3C C 0.3451(15) 0.4466(13) 0.4973(4) 0.127(8) Uiso 1 1 d D . .
H3C H 0.3505 0.5049 0.4911 0.153 Uiso 1 1 calc R . .
C4C C 0.2931(15) 0.4096(12) 0.5200(4) 0.121(7) Uiso 1 1 d D . .
H4C H 0.2621 0.4395 0.5292 0.145 Uiso 1 1 calc R . .
C5C C 0.2883(11) 0.3220(10) 0.5293(3) 0.087(5) Uiso 1 1 d D . .
C51C C 0.4494(17) 0.4504(17) 0.4584(5) 0.145(9) Uiso 1 1 d D . .
H51G H 0.4084 0.4339 0.4407 0.217 Uiso 1 1 calc R . .
H51H H 0.4953 0.4258 0.4571 0.217 Uiso 1 1 calc R . .
H51I H 0.4836 0.5191 0.4613 0.217 Uiso 1 1 calc R . .
N2C N 0.2431(9) 0.1964(8) 0.5611(3) 0.078(4) Uiso 1 1 d D . .
N3C N 0.1646(10) 0.2771(9) 0.5671(3) 0.094(4) Uiso 1 1 d D . .
C6C C 0.2331(12) 0.2683(11) 0.5534(4) 0.087(5) Uiso 1 1 d D . .
C7C C 0.1766(11) 0.1536(11) 0.5822(4) 0.088(5) Uiso 1 1 d D . .
C8C C 0.1575(12) 0.0736(11) 0.5960(4) 0.099(6) Uiso 1 1 d D . .
H8C H 0.1954 0.0423 0.5943 0.119 Uiso 1 1 calc R . .
C9C C 0.0770(12) 0.0377(11) 0.6135(4) 0.096(6) Uiso 1 1 d D . .
C10C C 0.0349(14) 0.0916(14) 0.6167(5) 0.123(7) Uiso 1 1 d D . .
H10C H -0.0124 0.0726 0.6301 0.148 Uiso 1 1 calc R . .
C11C C 0.0524(13) 0.1707(13) 0.6030(4) 0.109(6) Uiso 1 1 d D . .
H11C H 0.0152 0.2024 0.6053 0.131 Uiso 1 1 calc R . .
C12C C 0.1290(12) 0.2046(12) 0.5849(4) 0.096(6) Uiso 1 1 d D . .
C13C C 0.0494(15) -0.0562(13) 0.6258(5) 0.119(7) Uiso 1 1 d D . .
H402 H -0.0076 -0.0725 0.6365 0.143 Uiso 1 1 calc R . .
H403 H 0.0304 -0.1036 0.6100 0.143 Uiso 1 1 calc R . .
C52C C 0.1270(16) 0.3425(15) 0.5631(5) 0.128(8) Uiso 1 1 d D . .
H52G H 0.1767 0.4064 0.5685 0.191 Uiso 1 1 calc R . .
H52H H 0.0732 0.3261 0.5749 0.191 Uiso 1 1 calc R . .
H52I H 0.1052 0.3397 0.5431 0.191 Uiso 1 1 calc R . .
C14C C 0.1199(12) -0.0656(11) 0.6444(4) 0.097(6) Uiso 1 1 d D . .
C15C C 0.1933(12) 0.0147(11) 0.6603(4) 0.097(6) Uiso 1 1 d D . .
H15C H 0.1975 0.0753 0.6580 0.116 Uiso 1 1 calc R . .
C16C C 0.2542(11) 0.0045(10) 0.6780(4) 0.088(5) Uiso 1 1 d D . .
C17C C 0.2571(14) -0.0821(12) 0.6806(4) 0.112(7) Uiso 1 1 d D . .
C18C C 0.1853(14) -0.1626(12) 0.6635(5) 0.125(7) Uiso 1 1 d D . .
H18C H 0.1834 -0.2226 0.6643 0.150 Uiso 1 1 calc R . .
C19C C 0.1247(13) -0.1495(12) 0.6475(4) 0.101(6) Uiso 1 1 d D . .
H19C H 0.0782 -0.2028 0.6366 0.122 Uiso 1 1 calc R . .
N4C N 0.3291(10) 0.0688(9) 0.6959(3) 0.100(5) Uiso 1 1 d D . .
N5C N 0.3355(11) -0.0664(10) 0.6975(4) 0.119(6) Uiso 1 1 d D . .
C20C C 0.3789(13) 0.0263(12) 0.7069(4) 0.106(6) Uiso 1 1 d D . .
C53C C 0.3600(18) -0.1443(16) 0.7049(6) 0.159(10) Uiso 1 1 d D . .
H53G H 0.4176 -0.1190 0.7178 0.238 Uiso 1 1 calc R . .
H53H H 0.3712 -0.1707 0.6876 0.238 Uiso 1 1 calc R . .
H53I H 0.3071 -0.1938 0.7142 0.238 Uiso 1 1 calc R . .
N6C N 0.4766(9) 0.1565(10) 0.7331(3) 0.098(5) Uiso 1 1 d D . .
C21C C 0.4661(11) 0.0761(11) 0.7228(4) 0.102(6) Uiso 1 1 d D . .
C22C C 0.5396(15) 0.0489(14) 0.7254(6) 0.142(9) Uiso 1 1 d D . .
H22C H 0.5331 -0.0080 0.7170 0.170 Uiso 1 1 calc R . .
C23C C 0.6181(15) 0.1092(16) 0.7406(6) 0.163(11) Uiso 1 1 d D . .
H23C H 0.6672 0.0915 0.7437 0.196 Uiso 1 1 calc R . .
C24C C 0.6344(13) 0.1942(16) 0.7521(6) 0.158(10) Uiso 1 1 d D . .
H24C H 0.6921 0.2345 0.7628 0.190 Uiso 1 1 calc R . .
C25C C 0.5581(12) 0.2190(11) 0.7471(4) 0.106(6) Uiso 1 1 d D . .
N7C N 0.4756(9) 0.2995(8) 0.7639(3) 0.090(4) Uiso 1 1 d D . .
N8C N 0.6297(11) 0.3826(12) 0.7675(5) 0.140(7) Uiso 1 1 d D . .
C26C C 0.5577(11) 0.2996(11) 0.7591(4) 0.104(6) Uiso 1 1 d D . .
C27C C 0.4989(10) 0.3831(10) 0.7788(4) 0.090(5) Uiso 1 1 d D . .
C28C C 0.4410(11) 0.4142(11) 0.7896(4) 0.103(6) Uiso 1 1 d D . .
H28C H 0.3742 0.3744 0.7885 0.124 Uiso 1 1 calc R . .
C29C C 0.4802(13) 0.5075(13) 0.8026(5) 0.127(8) Uiso 1 1 d D . .
C30C C 0.5802(14) 0.5569(14) 0.8036(5) 0.133(8) Uiso 1 1 d D . .
H30C H 0.6090 0.6184 0.8123 0.160 Uiso 1 1 calc R . .
C31C C 0.6382(14) 0.5277(14) 0.7938(5) 0.138(8) Uiso 1 1 d D . .
H31C H 0.7052 0.5663 0.7960 0.165 Uiso 1 1 calc R . .
C32C C 0.5980(11) 0.4357(12) 0.7797(5) 0.109(6) Uiso 1 1 d D . .
C33C C 0.4153(14) 0.5407(14) 0.8142(5) 0.118(7) Uiso 1 1 d D . .
H33C H 0.4523 0.5909 0.8289 0.178 Uiso 1 1 calc R . .
H332 H 0.3949 0.5699 0.7987 0.178 Uiso 1 1 calc R . .
C54C C 0.7349(14) 0.4161(19) 0.7635(7) 0.173(12) Uiso 1 1 d D . .
H54G H 0.7623 0.4788 0.7556 0.259 Uiso 1 1 calc R . .
H54H H 0.7416 0.3720 0.7504 0.259 Uiso 1 1 calc R . .
H54I H 0.7683 0.4190 0.7818 0.259 Uiso 1 1 calc R . .
C34C C 0.3308(14) 0.4718(16) 0.8264(5) 0.132(8) Uiso 1 1 d D . .
C35C C 0.3331(12) 0.4023(13) 0.8465(4) 0.105(6) Uiso 1 1 d D . .
H35C H 0.3914 0.4009 0.8513 0.126 Uiso 1 1 calc R . .
C36C C 0.2576(11) 0.3446(13) 0.8574(4) 0.106(6) Uiso 1 1 d D . .
C37C C 0.1689(13) 0.3416(16) 0.8499(5) 0.132(8) Uiso 1 1 d D . .
C38C C 0.1592(15) 0.4013(16) 0.8302(5) 0.135(8) Uiso 1 1 d D . .
H38C H 0.0988 0.3969 0.8246 0.162 Uiso 1 1 calc R . .
C39C C 0.2348(13) 0.4615(14) 0.8201(5) 0.115(7) Uiso 1 1 d D . .
H39C H 0.2287 0.5040 0.8073 0.138 Uiso 1 1 calc R . .
N9C N 0.2422(11) 0.2765(11) 0.8786(4) 0.113(5) Uiso 1 1 d D . .
N10C N 0.1020(12) 0.2693(15) 0.8657(5) 0.157(8) Uiso 1 1 d D . .
C40C C 0.1479(15) 0.2310(18) 0.8831(6) 0.155(10) Uiso 1 1 d D . .
C55C C -0.0021(15) 0.250(2) 0.8632(7) 0.175(12) Uiso 1 1 d D . .
H55G H -0.0430 0.1848 0.8682 0.262 Uiso 1 1 calc R . .
H55H H -0.0196 0.2586 0.8436 0.262 Uiso 1 1 calc R . .
H55I H -0.0104 0.2934 0.8760 0.262 Uiso 1 1 calc R . .
N11C N 0.1732(10) 0.1454(12) 0.9188(3) 0.127(6) Uiso 1 1 d D . .
C41C C 0.1089(13) 0.1531(15) 0.9020(5) 0.133(8) Uiso 1 1 d D . .
C42C C 0.0116(13) 0.0845(18) 0.9008(5) 0.154(10) Uiso 1 1 d D . .
H42C H -0.0336 0.0823 0.8864 0.185 Uiso 1 1 calc R . .
C43C C -0.0113(12) 0.0235(18) 0.9214(6) 0.172(11) Uiso 1 1 d D . .
H43C H -0.0769 -0.0193 0.9222 0.206 Uiso 1 1 calc R . .
C44C C 0.0503(13) 0.0165(16) 0.9413(5) 0.163(10) Uiso 1 1 d D . .
H44C H 0.0303 -0.0316 0.9547 0.196 Uiso 1 1 calc R . .
C45C C 0.1482(9) 0.0879(15) 0.9407(4) 0.138(8) Uiso 1 1 d D . .
C46C C 0.2320(10) 0.1082(15) 0.9605(3) 0.121(7) Uiso 1 1 d D . .
O1C O 0.3118(8) 0.1534(10) 0.9509(3) 0.125(5) Uiso 1 1 d D . .
N12C N 0.2267(10) 0.0752(13) 0.9864(3) 0.155(8) Uiso 1 1 d D . .
C47C C 0.1345(18) 0.030(2) 0.9995(7) 0.242(18) Uiso 1 1 d D . .
H47E H 0.0851 0.0364 0.9873 0.291 Uiso 1 1 calc R . .
H47F H 0.1404 0.0622 1.0181 0.291 Uiso 1 1 calc R . .
C48C C 0.106(2) -0.0745(17) 1.0034(7) 0.186(13) Uiso 1 1 d D . .
H48G H 0.1048 -0.1045 0.9852 0.279 Uiso 1 1 calc R . .
H48H H 0.0420 -0.1056 1.0106 0.279 Uiso 1 1 calc R . .
H48I H 0.1516 -0.0800 1.0170 0.279 Uiso 1 1 calc R . .
C49C C 0.3194(15) 0.1041(17) 1.0031(5) 0.169(11) Uiso 1 1 d D . .
H49E H 0.3655 0.0991 0.9908 0.203 Uiso 1 1 calc R . .
H49F H 0.3100 0.0616 1.0189 0.203 Uiso 1 1 calc R . .
C50C C 0.3582(18) 0.2041(16) 1.0146(6) 0.175(11) Uiso 1 1 d D . .
H50G H 0.3214 0.2330 1.0057 0.262 Uiso 1 1 calc R . .
H50H H 0.4251 0.2400 1.0104 0.262 Uiso 1 1 calc R . .
H50I H 0.3535 0.2043 1.0351 0.262 Uiso 1 1 calc R . .
S1D S 0.8507(13) 0.7582(15) 0.9374(5) 0.450 Uiso 1 1 d G . .
O1D O 0.895(2) 0.827(2) 0.9628(6) 0.35(2) Uiso 1 1 d G . .
O2D O 0.7714(18) 0.663(2) 0.9442(8) 0.450 Uiso 1 1 d G . .
O3D O 0.831(2) 0.800(2) 0.9107(6) 0.450 Uiso 1 1 d G . .
C1D C 0.9499(15) 0.7271(16) 0.9279(5) 0.450 Uiso 1 1 d G . .
F1D F 0.977(2) 0.688(2) 0.9510(7) 0.450 Uiso 1 1 d G . .
F2D F 0.921(2) 0.663(2) 0.9043(7) 0.450 Uiso 1 1 d G . .
F3D F 1.0338(19) 0.811(2) 0.9216(8) 0.450 Uiso 1 1 d G . .
S1E S 0.3598(10) 0.6614(12) 0.5594(4) 0.357(10) Uiso 1 1 d G . .
O1E O 0.3056(14) 0.5794(16) 0.5750(5) 0.34(2) Uiso 1 1 d G . .
O2E O 0.3882(17) 0.6424(19) 0.5329(4) 0.36(2) Uiso 1 1 d G . .
O3E O 0.3252(16) 0.7298(17) 0.5589(6) 0.304(16) Uiso 1 1 d G . .
C1E C 0.4735(12) 0.7204(13) 0.5804(4) 0.35(3) Uiso 1 1 d G . .
F1E F 0.5142(16) 0.6644(18) 0.5830(6) 0.299(13) Uiso 1 1 d G . .
F2E F 0.5331(17) 0.7995(17) 0.5689(6) 0.450 Uiso 1 1 d G . .
F3E F 0.4596(19) 0.742(2) 0.6071(5) 0.450 Uiso 1 1 d G . .
S1F S 0.3304(8) 0.7638(8) 0.9603(3) 0.134(4) Uiso 0.60 1 d PG A 1
O1F O 0.3140(14) 0.6917(14) 0.9798(4) 0.119(8) Uiso 0.60 1 d PG A 1
O2F O 0.4187(14) 0.8467(15) 0.9656(5) 0.210(17) Uiso 0.60 1 d PG A 1
O3F O 0.3054(17) 0.7320(17) 0.9313(4) 0.196(14) Uiso 0.60 1 d PG A 1
C1F C 0.2455(17) 0.8048(17) 0.9686(5) 0.450 Uiso 0.60 1 d PG A 1
F1F F 0.259(3) 0.836(2) 0.9953(7) 0.450 Uiso 0.60 1 d PG A 1
F2F F 0.251(2) 0.872(2) 0.9521(8) 0.450 Uiso 0.60 1 d PG A 1
F3F F 0.156(2) 0.733(2) 0.9655(7) 0.244(16) Uiso 0.60 1 d PG A 1
S1F' S 0.3858(12) 0.7925(11) 0.9585(3) 0.113(5) Uiso 0.40 1 d PG B 2
O1F' O 0.398(2) 0.787(2) 0.9282(5) 0.174(18) Uiso 0.40 1 d PG B 2
O2F' O 0.3659(18) 0.7065(17) 0.9735(6) 0.104(10) Uiso 0.40 1 d PG B 2
O3F' O 0.4546(19) 0.8805(18) 0.9735(7) 0.450 Uiso 0.40 1 d PG B 2
C1F' C 0.2703(17) 0.7963(18) 0.9592(6) 0.26(5) Uiso 0.40 1 d PG B 2
F1F' F 0.199(2) 0.719(2) 0.9456(9) 0.26(3) Uiso 0.40 1 d PG B 2
F2F' F 0.248(3) 0.803(3) 0.9861(7) 0.31(4) Uiso 0.40 1 d PG B 2
F3F' F 0.275(2) 0.873(2) 0.9449(8) 0.172(14) Uiso 0.40 1 d PG B 2
S1G S 0.1366(9) 0.2895(10) 0.4359(3) 0.283(7) Uiso 1 1 d G . .
O1G O 0.2079(13) 0.3846(12) 0.4419(4) 0.219(10) Uiso 1 1 d G . .
O2G O 0.0998(15) 0.2366(14) 0.4603(4) 0.36(2) Uiso 1 1 d G . .
O3G O 0.0669(15) 0.2775(16) 0.4134(5) 0.450 Uiso 1 1 d G . .
C1G C 0.2023(11) 0.2328(11) 0.4216(3) 0.450 Uiso 1 1 d G . .
F1G F 0.2710(14) 0.2394(15) 0.4402(5) 0.308(14) Uiso 1 1 d G . .
F2G F 0.1456(15) 0.1429(15) 0.4146(5) 0.295(13) Uiso 1 1 d G . .
F3G F 0.2452(18) 0.2768(16) 0.3983(5) 0.382(19) Uiso 1 1 d G . .
S1H S 0.8097(9) 0.1755(8) 0.5814(3) 0.263(6) Uiso 1 1 d G . .
O1H O 0.8414(15) 0.1966(13) 0.6129(4) 0.34(2) Uiso 1 1 d G . .
O2H O 0.7285(13) 0.1968(13) 0.5718(5) 0.38(2) Uiso 1 1 d G . .
O3H O 0.8906(14) 0.2064(13) 0.5616(4) 0.274(14) Uiso 1 1 d G . .
C1H C 0.7485(12) 0.0389(10) 0.5778(4) 0.450 Uiso 1 1 d G . .
F1H F 0.6716(14) -0.0011(13) 0.5953(5) 0.255(10) Uiso 1 1 d G . .
F2H F 0.7148(19) 0.0061(15) 0.5494(4) 0.450 Uiso 1 1 d G . .
F3H F 0.8151(16) 0.0047(14) 0.5870(6) 0.40(2) Uiso 1 1 d G . .

loop_
_atom_site_aniso_label
_atom_site_aniso_U_11
_atom_site_aniso_U_22
_atom_site_aniso_U_33
_atom_site_aniso_U_23
_atom_site_aniso_U_13
_atom_site_aniso_U_12
Zn 0.0952(15) 0.1047(15) 0.0535(12) -0.0103(11) -0.0024(11) 0.0523(13)
Lu1 0.1031(7) 0.0871(6) 0.0554(6) -0.0217(4) -0.0146(4) 0.0488(5)
Lu2 0.1762(11) 0.0943(7) 0.0585(7) -0.0251(5) -0.0110(6) 0.0574(7)

loop_
_atom_type_symbol
_atom_type_description
_atom_type_scat_dispersion_real
_atom_type_scat_dispersion_imag
_atom_type_scat_source
Lu Lu -0.4720 5.8584 'International Tables Vol C Tables 4.2.6.8 and 6.1.1.4'
Zn Zn 0.2839 1.4301 'International Tables Vol C Tables 4.2.6.8 and 6.1.1.4'
O O 0.0106 0.0060 'International Tables Vol C Tables 4.2.6.8 and 6.1.1.4'
N N 0.0061 0.0033 'International Tables Vol C Tables 4.2.6.8 and 6.1.1.4'
C C 0.0033 0.0016 'International Tables Vol C Tables 4.2.6.8 and 6.1.1.4'
S S 0.1246 0.1234 'International Tables Vol C Tables 4.2.6.8 and 6.1.1.4'
F F 0.0171 0.0103 'International Tables Vol C Tables 4.2.6.8 and 6.1.1.4'
H H 0.0000 0.0000 'International Tables Vol C Tables 4.2.6.8 and 6.1.1.4'

loop_
_geom_angle_atom_site_label_1
_geom_angle_atom_site_label_2
_geom_angle_atom_site_label_3
_geom_angle
_geom_angle_site_symmetry_1
_geom_angle_site_symmetry_3
_geom_angle_publ_flag
N2B Zn N2A 99.6(5) . . ?
N2B Zn N2C 100.6(5) . . ?
N2A Zn N2C 97.8(5) . . ?
N2B Zn N1B 75.4(5) . . ?
N2A Zn N1B 91.9(6) . . ?
N2C Zn N1B 170.0(5) . . ?
N2B Zn N1C 89.0(6) . . ?
N2A Zn N1C 170.8(6) . . ?
N2C Zn N1C 77.1(5) . . ?
N1B Zn N1C 93.5(5) . . ?
N2B Zn N1A 170.4(5) . . ?
N2A Zn N1A 75.2(5) . . ?
N2C Zn N1A 88.2(6) . . ?
N1B Zn N1A 96.6(6) . . ?
N1C Zn N1A 96.7(5) . . ?
N4C Lu1 N4A 83.8(5) . . ?
N4C Lu1 N7B 77.5(5) . . ?
N4A Lu1 N7B 140.3(5) . . ?
N4C Lu1 N6B 71.6(5) . . ?
N4A Lu1 N6B 139.0(5) . . ?
N7B Lu1 N6B 65.9(4) . . ?
N4C Lu1 N6C 63.9(4) . . ?
N4A Lu1 N6C 70.0(5) . . ?
N7B Lu1 N6C 70.3(5) . . ?
N6B Lu1 N6C 122.5(4) . . ?
N4C Lu1 N7A 141.8(5) . . ?
N4A Lu1 N7A 129.6(4) . . ?
N7B Lu1 N7A 83.1(5) . . ?
N6B Lu1 N7A 70.4(5) . . ?
N6C Lu1 N7A 137.8(5) . . ?
N4C Lu1 N7C 129.1(4) . . ?
N4A Lu1 N7C 80.2(5) . . ?
N7B Lu1 N7C 85.0(4) . . ?
N6B Lu1 N7C 140.7(5) . . ?
N6C Lu1 N7C 65.2(4) . . ?
N7A Lu1 N7C 80.8(5) . . ?
N4C Lu1 N6A 141.4(5) . . ?
N4A Lu1 N6A 65.9(4) . . ?
N7B Lu1 N6A 141.1(5) . . ?
N6B Lu1 N6A 116.3(4) . . ?
N6C Lu1 N6A 121.1(5) . . ?
N7A Lu1 N6A 63.9(5) . . ?
N7C Lu1 N6A 70.6(5) . . ?
N4C Lu1 N4B 84.0(5) . . ?
N4A Lu1 N4B 82.6(5) . . ?
N7B Lu1 N4B 128.9(4) . . ?
N6B Lu1 N4B 63.1(4) . . ?
N6C Lu1 N4B 139.2(5) . . ?
N7A Lu1 N4B 83.0(5) . . ?
N7C Lu1 N4B 140.0(5) . . ?
N6A Lu1 N4B 69.4(5) . . ?
O1C Lu2 O1A 78.6(5) . . ?
O1C Lu2 O1B 79.2(5) . . ?
O1A Lu2 O1B 77.6(5) . . ?
O1C Lu2 N9C 130.8(5) . . ?
O1A Lu2 N9C 140.2(5) . . ?
O1B Lu2 N9C 82.4(6) . . ?
O1C Lu2 N9B 137.9(5) . . ?
O1A Lu2 N9B 79.6(5) . . ?
O1B Lu2 N9B 129.8(4) . . ?
N9C Lu2 N9B 87.4(5) . . ?
O1C Lu2 N11B 134.7(6) . . ?
O1A Lu2 N11B 68.6(5) . . ?
O1B Lu2 N11B 64.1(5) . . ?
N9C Lu2 N11B 71.7(6) . . ?
N9B Lu2 N11B 66.0(4) . . ?
O1C Lu2 N9A 81.9(6) . . ?
O1A Lu2 N9A 130.1(4) . . ?
O1B Lu2 N9A 141.9(5) . . ?
N9C Lu2 N9A 85.4(5) . . ?
N9B Lu2 N9A 85.2(5) . . ?
N11B Lu2 N9A 143.4(6) . . ?
O1C Lu2 N11C 64.2(5) . . ?
O1A Lu2 N11C 133.1(5) . . ?
O1B Lu2 N11C 68.5(6) . . ?
N9C Lu2 N11C 66.6(5) . . ?
N9B Lu2 N11C 147.2(5) . . ?
N11B Lu2 N11C 119.5(5) . . ?
N9A Lu2 N11C 73.5(6) . . ?
O1C Lu2 N11A 66.4(5) . . ?
O1A Lu2 N11A 65.2(4) . . ?
O1B Lu2 N11A 133.0(5) . . ?
N9C Lu2 N11A 144.5(6) . . ?
N9B Lu2 N11A 71.8(5) . . ?
N11B Lu2 N11A 121.3(5) . . ?
N9A Lu2 N11A 64.9(4) . . ?
N11C Lu2 N11A 118.3(5) . . ?
C1A N1A C5A 122.0(10) . . ?
C1A N1A Zn 123.2(9) . . ?
C5A N1A Zn 113.1(9) . . ?
N1A C1A C2A 122.5(11) . . ?
C3A C2A C1A 114.9(11) . . ?
C3A C2A C51A 127.2(14) . . ?
C1A C2A C51A 117.9(13) . . ?
C2A C3A C4A 126.1(13) . . ?
C3A C4A C5A 115.8(12) . . ?
N1A C5A C4A 118.4(10) . . ?
N1A C5A C6A 114.2(13) . . ?
C4A C5A C6A 127.2(13) . . ?
C6A N2A C7A 105.7(11) . . ?
C6A N2A Zn 117.4(10) . . ?
C7A N2A Zn 136.9(10) . . ?
C12A N3A C6A 106.0(12) . . ?
C12A N3A C52A 123.0(14) . . ?
C6A N3A C52A 130.9(15) . . ?
N2A C6A N3A 112.4(13) . . ?
N2A C6A C5A 118.4(14) . . ?
N3A C6A C5A 128.4(14) . . ?
C12A C7A C8A 124.9(13) . . ?
C12A C7A N2A 106.6(12) . . ?
C8A C7A N2A 128.0(13) . . ?
C7A C8A C9A 116.3(13) . . ?
C10A C9A C8A 117.1(15) . . ?
C10A C9A C13A 127.0(16) . . ?
C8A C9A C13A 115.9(14) . . ?
C9A C10A C11A 127.3(17) . . ?
C10A C11A C12A 116.0(15) . . ?
C7A C12A N3A 108.7(13) . . ?
C7A C12A C11A 118.3(14) . . ?
N3A C12A C11A 133.1(14) . . ?
C14A C13A C9A 119(2) . . ?
C13A C14A C19A 121(2) . . ?
C13A C14A C15A 124(2) . . ?
C19A C14A C15A 114.5(15) . . ?
C16A C15A C14A 121.4(14) . . ?
C15A C16A N4A 132.2(13) . . ?
C15A C16A C17A 122.0(14) . . ?
N4A C16A C17A 105.7(12) . . ?
N5A C17A C16A 107.8(14) . . ?
N5A C17A C18A 134.7(16) . . ?
C16A C17A C18A 116.9(15) . . ?
C19A C18A C17A 118.0(17) . . ?
C18A C19A C14A 127.0(18) . . ?
C20A N4A C16A 108.9(11) . . ?
C20A N4A Lu1 113.5(11) . . ?
C16A N4A Lu1 133.3(10) . . ?
C17A N5A C20A 108.3(13) . . ?
C17A N5A C53A 120.9(15) . . ?
C20A N5A C53A 129.7(16) . . ?
N4A C20A N5A 109.0(13) . . ?
N4A C20A C21A 117.4(15) . . ?
N5A C20A C21A 131.7(16) . . ?
C21A N6A C25A 123.6(10) . . ?
C21A N6A Lu1 117.0(10) . . ?
C25A N6A Lu1 119.4(10) . . ?
N6A C21A C22A 121.6(11) . . ?
N6A C21A C20A 117.4(15) . . ?
C22A C21A C20A 121.0(15) . . ?
C23A C22A C21A 114.7(12) . . ?
C22A C23A C24A 126.8(14) . . ?
C23A C24A C25A 115.4(12) . . ?
N6A C25A C26A 112.8(14) . . ?
N6A C25A C24A 117.8(10) . . ?
C26A C25A C24A 128.7(15) . . ?
C26A N7A C27A 107.4(11) . . ?
C26A N7A Lu1 111.4(11) . . ?
C27A N7A Lu1 131.5(11) . . ?
C32A N8A C26A 111.0(12) . . ?
C32A N8A C54A 121.3(14) . . ?
C26A N8A C54A 127.7(14) . . ?
N8A C26A N7A 108.5(12) . . ?
N8A C26A C25A 129.5(14) . . ?
N7A C26A C25A 121.1(14) . . ?
C28A C27A N7A 130.2(13) . . ?
C28A C27A C32A 123.6(13) . . ?
N7A C27A C32A 106.2(11) . . ?
C27A C28A C29A 120.2(14) . . ?
C30A C29A C28A 114.0(15) . . ?
C30A C29A C33A 125.9(16) . . ?
C28A C29A C33A 120.0(15) . . ?
C31A C30A C29A 127.2(18) . . ?
C30A C31A C32A 118.4(17) . . ?
N8A C32A C27A 106.9(13) . . ?
N8A C32A C31A 136.5(15) . . ?
C27A C32A C31A 116.7(14) . . ?
C34A C33A C29A 118(2) . . ?
C33A C34A C39A 124.9(19) . . ?
C33A C34A C35A 122.8(19) . . ?
C39A C34A C35A 112.3(15) . . ?
C36A C35A C34A 119.9(14) . . ?
C35A C36A C37A 122.4(15) . . ?
C35A C36A N9A 130.0(14) . . ?
C37A C36A N9A 106.7(12) . . ?
C38A C37A N10A 133.6(16) . . ?
C38A C37A C36A 120.6(15) . . ?
N10A C37A C36A 105.7(13) . . ?
C39A C38A C37A 117.3(18) . . ?
C38A C39A C34A 126.5(18) . . ?
C40A N9A C36A 109.6(12) . . ?
C40A N9A Lu2 113.4(11) . . ?
C36A N9A Lu2 134.7(10) . . ?
C40A N10A C37A 110.5(14) . . ?
C40A N10A C55A 127.4(16) . . ?
C37A N10A C55A 122.1(15) . . ?
N9A C40A C41A 123.0(17) . . ?
N9A C40A N10A 107.0(14) . . ?
C41A C40A N10A 129.9(17) . . ?
C41A N11A C45A 120.5(10) . . ?
C41A N11A Lu2 116.1(13) . . ?
C45A N11A Lu2 115.7(9) . . ?
N11A C41A C40A 115.5(16) . . ?
N11A C41A C42A 122.8(12) . . ?
C40A C41A C42A 120.7(16) . . ?
C43A C42A C41A 115.5(12) . . ?
C42A C43A C44A 124.9(13) . . ?
C43A C44A C45A 115.7(12) . . ?
N11A C45A C44A 119.6(10) . . ?
N11A C45A C46A 109.1(10) . . ?
C44A C45A C46A 131.0(14) . . ?
O1A C46A N12A 123.4(11) . . ?
O1A C46A C45A 113.6(9) . . ?
N12A C46A C45A 122.1(10) . . ?
C46A O1A Lu2 123.4(11) . . ?
C46A N12A C47A 124.3(15) . . ?
C46A N12A C49A 120.8(11) . . ?
C47A N12A C49A 114.6(17) . . ?
N12A C47A C48A 110.9(16) . . ?
N12A C49A C50A 110.6(14) . . ?
C1B N1B C5B 121.5(10) . . ?
C1B N1B Zn 124.1(10) . . ?
C5B N1B Zn 113.3(9) . . ?
N1B C1B C2B 122.4(11) . . ?
C3B C2B C1B 115.3(11) . . ?
C3B C2B C51B 126.9(14) . . ?
C1B C2B C51B 117.7(13) . . ?
C2B C3B C4B 126.0(13) . . ?
C3B C4B C5B 115.2(12) . . ?
N1B C5B C6B 113.8(13) . . ?
N1B C5B C4B 119.2(10) . . ?
C6B C5B C4B 126.9(14) . . ?
C6B N2B C7B 105.7(11) . . ?
C6B N2B Zn 116.3(10) . . ?
C7B N2B Zn 137.4(9) . . ?
C6B N3B C12B 106.3(12) . . ?
C6B N3B C52B 130.6(15) . . ?
C12B N3B C52B 122.9(15) . . ?
N2B C6B N3B 112.6(12) . . ?
N2B C6B C5B 119.8(14) . . ?
N3B C6B C5B 127.6(14) . . ?
C12B C7B C8B 123.7(13) . . ?
C12B C7B N2B 106.8(11) . . ?
C8B C7B N2B 129.4(12) . . ?
C7B C8B C9B 117.7(13) . . ?
C10B C9B C8B 117.2(14) . . ?
C10B C9B C13B 126.5(16) . . ?
C8B C9B C13B 116.3(14) . . ?
C9B C10B C11B 125.5(17) . . ?
C10B C11B C12B 117.5(15) . . ?
C7B C12B N3B 108.3(13) . . ?
C7B C12B C11B 118.1(14) . . ?
N3B C12B C11B 133.5(14) . . ?
C14B C13B C9B 120.7(19) . . ?
C19B C14B C13B 125.9(17) . . ?
C19B C14B C15B 114.7(14) . . ?
C13B C14B C15B 119.4(16) . . ?
C16B C15B C14B 120.9(13) . . ?
C15B C16B N4B 131.6(12) . . ?
C15B C16B C17B 122.7(13) . . ?
N4B C16B C17B 105.6(11) . . ?
N5B C17B C16B 108.3(13) . . ?
N5B C17B C18B 135.0(15) . . ?
C16B C17B C18B 116.3(14) . . ?
C19B C18B C17B 118.4(15) . . ?
C18B C19B C14B 126.6(16) . . ?
C20B N4B C16B 108.5(10) . . ?
C20B N4B Lu1 109.9(10) . . ?
C16B N4B Lu1 131.6(10) . . ?
C17B N5B C20B 107.9(12) . . ?
C17B N5B C53B 121.7(14) . . ?
C20B N5B C53B 129.9(14) . . ?
N4B C20B N5B 109.6(12) . . ?
N4B C20B C21B 124.3(13) . . ?
N5B C20B C21B 125.8(14) . . ?
C21B N6B C25B 121.5(10) . . ?
C21B N6B Lu1 123.6(9) . . ?
C25B N6B Lu1 114.9(8) . . ?
N6B C21B C20B 108.8(13) . . ?
N6B C21B C22B 122.8(11) . . ?
C20B C21B C22B 128.2(13) . . ?
C23B C22B C21B 115.0(11) . . ?
C22B C23B C24B 125.9(13) . . ?
C23B C24B C25B 115.5(12) . . ?
N6B C25B C26B 119.9(13) . . ?
N6B C25B C24B 119.2(10) . . ?
C26B C25B C24B 120.9(13) . . ?
C26B N7B C27B 107.8(11) . . ?
C26B N7B Lu1 113.6(9) . . ?
C27B N7B Lu1 130.9(10) . . ?
C32B N8B C26B 110.7(12) . . ?
C32B N8B C54B 122.1(14) . . ?
C26B N8B C54B 127.1(14) . . ?
N8B C26B N7B 108.5(11) . . ?
N8B C26B C25B 133.6(14) . . ?
N7B C26B C25B 118.0(13) . . ?
C28B C27B N7B 130.3(13) . . ?
C28B C27B C32B 123.4(13) . . ?
N7B C27B C32B 105.8(12) . . ?
C27B C28B C29B 120.0(14) . . ?
C30B C29B C28B 113.7(15) . . ?
C30B C29B C33B 126.1(16) . . ?
C28B C29B C33B 120.0(15) . . ?
C31B C30B C29B 126.9(18) . . ?
C30B C31B C32B 118.3(17) . . ?
N8B C32B C27B 106.8(13) . . ?
N8B C32B C31B 136.6(15) . . ?
C27B C32B C31B 116.3(14) . . ?
C34B C33B C29B 122(2) . . ?
C33B C34B C39B 123(2) . . ?
C33B C34B C35B 122.0(19) . . ?
C39B C34B C35B 112.2(15) . . ?
C36B C35B C34B 119.6(15) . . ?
C35B C36B C37B 122.5(14) . . ?
C35B C36B N9B 130.0(14) . . ?
C37B C36B N9B 107.4(12) . . ?
C38B C37B C36B 121.1(16) . . ?
C38B C37B N10B 133.2(16) . . ?
C36B C37B N10B 105.5(13) . . ?
C39B C38B C37B 116.8(19) . . ?
C38B C39B C34B 126.4(19) . . ?
C40B N9B C36B 109.4(12) . . ?
C40B N9B Lu2 113.0(11) . . ?
C36B N9B Lu2 135.2(10) . . ?
C40B N10B C37B 110.4(14) . . ?
C40B N10B C55B 130.1(16) . . ?
C37B N10B C55B 119.4(15) . . ?
N9B C40B N10B 107.1(14) . . ?
N9B C40B C41B 120.8(16) . . ?
N10B C40B C41B 130.6(16) . . ?
C41B N11B C45B 121.5(10) . . ?
C41B N11B Lu2 119.7(10) . . ?
C45B N11B Lu2 118.2(9) . . ?
N11B C41B C42B 122.4(12) . . ?
N11B C41B C40B 115.0(15) . . ?
C42B C41B C40B 121.0(16) . . ?
C43B C42B C41B 114.9(12) . . ?
C42B C43B C44B 125.8(14) . . ?
C43B C44B C45B 115.6(12) . . ?
N11B C45B C44B 119.1(10) . . ?
N11B C45B C46B 110.6(10) . . ?
C44B C45B C46B 129.7(14) . . ?
O1B C46B N12B 120.5(11) . . ?
O1B C46B C45B 114.8(8) . . ?
N12B C46B C45B 124.6(10) . . ?
C46B O1B Lu2 121.6(13) . . ?
C46B N12B C49B 122.3(17) . . ?
C46B N12B C47B 118.7(14) . . ?
C49B N12B C47B 119(2) . . ?
N12B C47B C48B 108.9(17) . . ?
N12B C49B C50B 111.2(18) . . ?
C1C N1C C5C 121.3(10) . . ?
C1C N1C Zn 126.7(9) . . ?
C5C N1C Zn 110.9(9) . . ?
N1C C1C C2C 122.8(11) . . ?
C3C C2C C1C 115.2(11) . . ?
C3C C2C C51C 125.7(13) . . ?
C1C C2C C51C 118.7(12) . . ?
C2C C3C C4C 125.6(13) . . ?
C3C C4C C5C 115.9(12) . . ?
N1C C5C C4C 118.9(10) . . ?
N1C C5C C6C 116.5(11) . . ?
C4C C5C C6C 124.6(12) . . ?
C6C N2C C7C 105.9(10) . . ?
C6C N2C Zn 116.2(9) . . ?
C7C N2C Zn 137.9(8) . . ?
C12C N3C C6C 106.7(11) . . ?
C12C N3C C52C 123.5(13) . . ?
C6C N3C C52C 129.5(13) . . ?
N2C C6C N3C 112.2(12) . . ?
N2C C6C C5C 117.6(12) . . ?
N3C C6C C5C 129.8(12) . . ?
C12C C7C C8C 124.5(13) . . ?
C12C C7C N2C 106.9(11) . . ?
C8C C7C N2C 128.4(12) . . ?
C7C C8C C9C 117.4(12) . . ?
C10C C9C C8C 116.3(14) . . ?
C10C C9C C13C 126.7(15) . . ?
C8C C9C C13C 117.0(13) . . ?
C9C C10C C11C 126.6(17) . . ?
C10C C11C C12C 117.2(15) . . ?
C7C C12C N3C 108.1(12) . . ?
C7C C12C C11C 117.5(13) . . ?
N3C C12C C11C 134.2(13) . . ?
C14C C13C C9C 117.4(17) . . ?
C19C C14C C15C 115.4(14) . . ?
C19C C14C C13C 123.8(16) . . ?
C15C C14C C13C 120.8(15) . . ?
C16C C15C C14C 120.2(13) . . ?
C15C C16C N4C 131.5(13) . . ?
C15C C16C C17C 122.6(13) . . ?
N4C C16C C17C 105.7(11) . . ?
N5C C17C C16C 108.2(13) . . ?
N5C C17C C18C 134.5(15) . . ?
C16C C17C C18C 117.0(14) . . ?
C19C C18C C17C 117.7(16) . . ?
C18C C19C C14C 126.9(16) . . ?
C20C N4C C16C 108.7(11) . . ?
C20C N4C Lu1 112.6(10) . . ?
C16C N4C Lu1 132.1(10) . . ?
C17C N5C C20C 107.8(13) . . ?
C17C N5C C53C 122.2(14) . . ?
C20C N5C C53C 129.9(14) . . ?
N4C C20C N5C 109.3(12) . . ?
N4C C20C C21C 122.3(14) . . ?
N5C C20C C21C 128.1(14) . . ?
C21C N6C C25C 121.7(10) . . ?
C21C N6C Lu1 121.4(10) . . ?
C25C N6C Lu1 116.8(9) . . ?
N6C C21C C20C 111.7(14) . . ?
N6C C21C C22C 122.7(11) . . ?
C20C C21C C22C 125.3(15) . . ?
C23C C22C C21C 114.9(12) . . ?
C22C C23C C24C 125.9(13) . . ?
C23C C24C C25C 115.7(12) . . ?
N6C C25C C26C 116.1(14) . . ?
N6C C25C C24C 119.0(10) . . ?
C26C C25C C24C 124.4(15) . . ?
C26C N7C C27C 106.6(11) . . ?
C26C N7C Lu1 111.5(10) . . ?
C27C N7C Lu1 132.9(10) . . ?
C32C N8C C26C 110.3(13) . . ?
C32C N8C C54C 122.9(15) . . ?
C26C N8C C54C 126.8(14) . . ?
N8C C26C N7C 109.4(12) . . ?
N8C C26C C25C 130.2(14) . . ?
N7C C26C C25C 120.4(14) . . ?
C28C C27C N7C 129.3(13) . . ?
C28C C27C C32C 124.1(13) . . ?
N7C C27C C32C 106.6(11) . . ?
C27C C28C C29C 120.3(14) . . ?
C30C C29C C28C 113.5(15) . . ?
C30C C29C C33C 127.0(16) . . ?
C28C C29C C33C 119.5(15) . . ?
C31C C30C C29C 127.4(18) . . ?
C30C C31C C32C 118.6(17) . . ?
N8C C32C C27C 106.7(13) . . ?
N8C C32C C31C 137.2(15) . . ?
C27C C32C C31C 116.1(14) . . ?
C34C C33C C29C 117.6(18) . . ?
C33C C34C C39C 124.5(18) . . ?
C33C C34C C35C 122.5(17) . . ?
C39C C34C C35C 113.0(15) . . ?
C36C C35C C34C 120.5(14) . . ?
C35C C36C C37C 121.4(15) . . ?
C35C C36C N9C 131.2(14) . . ?
C37C C36C N9C 107.3(12) . . ?
C38C C37C C36C 122.1(16) . . ?
C38C C37C N10C 132.2(16) . . ?
C36C C37C N10C 105.7(13) . . ?
C39C C38C C37C 116.8(18) . . ?
C38C C39C C34C 126.1(18) . . ?
C40C N9C C36C 109.0(12) . . ?
C40C N9C Lu2 115.0(12) . . ?
C36C N9C Lu2 134.0(10) . . ?
C40C N10C C37C 110.1(14) . . ?
C40C N10C C55C 130.6(17) . . ?
C37C N10C C55C 119.1(15) . . ?
N9C C40C N10C 107.8(15) . . ?
N9C C40C C41C 122.0(17) . . ?
N10C C40C C41C 130.1(18) . . ?
C41C N11C C45C 121.1(11) . . ?
C41C N11C Lu2 120.2(10) . . ?
C45C N11C Lu2 118.2(8) . . ?
N11C C41C C42C 121.6(12) . . ?
N11C C41C C40C 114.0(16) . . ?
C42C C41C C40C 124.1(16) . . ?
C43C C42C C41C 114.9(12) . . ?
C42C C43C C44C 126.2(14) . . ?
C43C C44C C45C 115.0(12) . . ?
N11C C45C C44C 118.8(10) . . ?
N11C C45C C46C 111.1(10) . . ?
C44C C45C C46C 130.1(12) . . ?
O1C C46C N12C 119.4(10) . . ?
O1C C46C C45C 116.1(8) . . ?
N12C C46C C45C 124.3(9) . . ?
C46C O1C Lu2 126.3(10) . . ?
C46C N12C C47C 120.6(14) . . ?
C46C N12C C49C 116.1(12) . . ?
C47C N12C C49C 122.1(19) . . ?
N12C C47C C48C 109.3(16) . . ?
N12C C49C C50C 109.9(14) . . ?
O2D S1D O1D 114.6 . . ?
O2D S1D O3D 115.26(7) . . ?
O1D S1D O3D 115.0 . . ?
O2D S1D C1D 102.0 . . ?
O1D S1D C1D 103.6 . . ?
O3D S1D C1D 103.9 . . ?
F2D C1D F1D 109.1 . . ?
F2D C1D F3D 108.6 . . ?
F1D C1D F3D 106.5 . . ?
F2D C1D S1D 111.5 . . ?
F1D C1D S1D 110.9 . . ?
F3D C1D S1D 110.1 . . ?
O2E S1E O1E 114.6 . . ?
O2E S1E O3E 115.3 . . ?
O1E S1E O3E 115.0 . . ?
O2E S1E C1E 102.0 . . ?
O1E S1E C1E 103.6 . . ?
O3E S1E C1E 103.9 . . ?
F2E C1E F1E 109.1 . . ?
F2E C1E F3E 108.6 . . ?
F1E C1E F3E 106.5 . . ?
F2E C1E S1E 111.5 . . ?
F1E C1E S1E 110.9 . . ?
F3E C1E S1E 110.1 . . ?
O2F S1F O1F 114.6 . . ?
O2F S1F O3F 115.3 . . ?
O1F S1F O3F 115.0 . . ?
O2F S1F C1F 102.0 . . ?
O1F S1F C1F 103.6 . . ?
O3F S1F C1F 103.9 . . ?
F2F C1F F1F 109.1 . . ?
F2F C1F F3F 108.61(5) . . ?
F1F C1F F3F 106.54(5) . . ?
F2F C1F S1F 111.5 . . ?
F1F C1F S1F 110.9 . . ?
F3F C1F S1F 110.1 . . ?
O2F' S1F' O1F' 114.6 . . ?
O2F' S1F' O3F' 115.3 . . ?
O1F' S1F' O3F' 115.04(8) . . ?
O2F' S1F' C1F' 102.0 . . ?
O1F' S1F' C1F' 103.6 . . ?
O3F' S1F' C1F' 103.9 . . ?
F2F' C1F' F1F' 109.07(6) . . ?
F2F' C1F' F3F' 108.6 . . ?
F1F' C1F' F3F' 106.5 . . ?
F2F' C1F' S1F' 111.5 . . ?
F1F' C1F' S1F' 110.9 . . ?
F3F' C1F' S1F' 110.1 . . ?
O2G S1G O1G 114.6 . . ?
O2G S1G O3G 115.3 . . ?
O1G S1G O3G 115.0 . . ?
O2G S1G C1G 102.0 . . ?
O1G S1G C1G 103.6 . . ?
O3G S1G C1G 103.9 . . ?
F2G C1G F1G 109.1 . . ?
F2G C1G F3G 108.6 . . ?
F1G C1G F3G 106.5 . . ?
F2G C1G S1G 111.5 . . ?
F1G C1G S1G 110.9 . . ?
F3G C1G S1G 110.1 . . ?
O2H S1H O1H 114.6 . . ?
O2H S1H O3H 115.3 . . ?
O1H S1H O3H 115.0 . . ?
O2H S1H C1H 102.0 . . ?
O1H S1H C1H 103.6 . . ?
O3H S1H C1H 103.9 . . ?
F2H C1H F1H 109.1 . . ?
F2H C1H F3H 108.6 . . ?
F1H C1H F3H 106.5 . . ?
F2H C1H S1H 111.5 . . ?
F1H C1H S1H 110.9 . . ?
F3H C1H S1H 110.1 . . ?

loop_
_geom_bond_atom_site_label_1
_geom_bond_atom_site_label_2
_geom_bond_distance
_geom_bond_site_symmetry_2
_geom_bond_publ_flag
Zn N2B 2.084(12) . ?
Zn N2A 2.114(12) . ?
Zn N2C 2.116(11) . ?
Zn N1B 2.180(12) . ?
Zn N1C 2.212(12) . ?
Zn N1A 2.220(12) . ?
Lu1 N4C 2.480(13) . ?
Lu1 N4A 2.495(13) . ?
Lu1 N7B 2.498(13) . ?
Lu1 N6B 2.501(11) . ?
Lu1 N6C 2.512(12) . ?
Lu1 N7A 2.515(14) . ?
Lu1 N7C 2.516(13) . ?
Lu1 N6A 2.527(12) . ?
Lu1 N4B 2.527(13) . ?
Lu2 O1C 2.277(13) . ?
Lu2 O1A 2.290(14) . ?
Lu2 O1B 2.316(15) . ?
Lu2 N9C 2.456(14) . ?
Lu2 N9B 2.493(13) . ?
Lu2 N11B 2.502(14) . ?
Lu2 N9A 2.507(14) . ?
Lu2 N11C 2.508(14) . ?
Lu2 N11A 2.527(14) . ?
N1A C1A 1.308(10) . ?
N1A C5A 1.346(10) . ?
C1A C2A 1.414(12) . ?
C2A C3A 1.328(13) . ?
C2A C51A 1.512(19) . ?
C3A C4A 1.362(13) . ?
C4A C5A 1.444(13) . ?
C5A C6A 1.47(2) . ?
N2A C6A 1.285(14) . ?
N2A C7A 1.437(15) . ?
N3A C12A 1.359(16) . ?
N3A C6A 1.360(16) . ?
N3A C52A 1.435(18) . ?
C7A C12A 1.349(16) . ?
C7A C8A 1.359(16) . ?
C8A C9A 1.454(17) . ?
C9A C10A 1.321(18) . ?
C9A C13A 1.499(19) . ?
C10A C11A 1.344(19) . ?
C11A C12A 1.429(18) . ?
C13A C14A 1.34(3) . ?
C14A C19A 1.389(19) . ?
C14A C15A 1.442(18) . ?
C15A C16A 1.309(16) . ?
C16A N4A 1.391(15) . ?
C16A C17A 1.415(18) . ?
C17A N5A 1.357(17) . ?
C17A C18A 1.46(2) . ?
C18A C19A 1.283(19) . ?
N4A C20A 1.342(15) . ?
N5A C20A 1.372(16) . ?
N5A C53A 1.505(19) . ?
C20A C21A 1.48(2) . ?
N6A C21A 1.304(11) . ?
N6A C25A 1.336(10) . ?
C21A C22A 1.418(12) . ?
C22A C23A 1.328(13) . ?
C23A C24A 1.358(14) . ?
C24A C25A 1.450(13) . ?
C25A C26A 1.40(2) . ?
N7A C26A 1.342(14) . ?
N7A C27A 1.381(15) . ?
N8A C32A 1.312(16) . ?
N8A C26A 1.324(15) . ?
N8A C54A 1.524(19) . ?
C27A C28A 1.345(16) . ?
C27A C32A 1.397(17) . ?
C28A C29A 1.446(18) . ?
C29A C30A 1.403(19) . ?
C29A C33A 1.48(2) . ?
C30A C31A 1.31(2) . ?
C31A C32A 1.444(19) . ?
C33A C34A 1.42(3) . ?
C34A C39A 1.47(2) . ?
C34A C35A 1.49(2) . ?
C35A C36A 1.269(16) . ?
C36A C37A 1.411(18) . ?
C36A N9A 1.441(16) . ?
C37A C38A 1.40(2) . ?
C37A N10A 1.411(18) . ?
C38A C39A 1.26(2) . ?
N9A C40A 1.350(17) . ?
N10A C40A 1.396(19) . ?
N10A C55A 1.53(2) . ?
C40A C41A 1.39(2) . ?
N11A C41A 1.311(11) . ?
N11A C45A 1.343(10) . ?
C41A C42A 1.413(12) . ?
C42A C43A 1.331(13) . ?
C43A C44A 1.364(14) . ?
C44A C45A 1.444(13) . ?
C45A C46A 1.530(14) . ?
C46A O1A 1.244(9) . ?
C46A N12A 1.310(8) . ?
N12A C47A 1.475(10) . ?
N12A C49A 1.479(9) . ?
C47A C48A 1.503(18) . ?
C49A C50A 1.507(17) . ?
N1B C1B 1.309(10) . ?
N1B C5B 1.345(10) . ?
C1B C2B 1.415(12) . ?
C2B C3B 1.328(13) . ?
C2B C51B 1.513(19) . ?
C3B C4B 1.364(14) . ?
C4B C5B 1.446(13) . ?
C5B C6B 1.42(2) . ?
N2B C6B 1.283(14) . ?
N2B C7B 1.433(15) . ?
N3B C6B 1.355(16) . ?
N3B C12B 1.362(16) . ?
N3B C52B 1.437(18) . ?
C7B C12B 1.354(16) . ?
C7B C8B 1.353(16) . ?
C8B C9B 1.449(17) . ?
C9B C10B 1.326(18) . ?
C9B C13B 1.502(19) . ?
C10B C11B 1.346(19) . ?
C11B C12B 1.428(18) . ?
C13B C14B 1.44(3) . ?
C14B C19B 1.393(18) . ?
C14B C15B 1.444(18) . ?
C15B C16B 1.308(16) . ?
C16B N4B 1.391(14) . ?
C16B C17B 1.414(18) . ?
C17B N5B 1.355(17) . ?
C17B C18B 1.46(2) . ?
C18B C19B 1.280(18) . ?
N4B C20B 1.345(15) . ?
N5B C20B 1.367(16) . ?
N5B C53B 1.505(18) . ?
C20B C21B 1.41(2) . ?
N6B C21B 1.305(10) . ?
N6B C25B 1.344(10) . ?
C21B C22B 1.418(12) . ?
C22B C23B 1.329(13) . ?
C23B C24B 1.364(13) . ?
C24B C25B 1.444(13) . ?
C25B C26B 1.396(18) . ?
N7B C26B 1.333(14) . ?
N7B C27B 1.386(15) . ?
N8B C32B 1.319(16) . ?
N8B C26B 1.326(15) . ?
N8B C54B 1.523(19) . ?
C27B C28B 1.352(17) . ?
C27B C32B 1.397(17) . ?
C28B C29B 1.446(18) . ?
C29B C30B 1.401(19) . ?
C29B C33B 1.48(2) . ?
C30B C31B 1.32(2) . ?
C31B C32B 1.442(19) . ?
C33B C34B 1.43(3) . ?
C34B C39B 1.47(2) . ?
C34B C35B 1.49(2) . ?
C35B C36B 1.269(17) . ?
C36B C37B 1.405(18) . ?
C36B N9B 1.434(16) . ?
C37B C38B 1.39(2) . ?
C37B N10B 1.416(18) . ?
C38B C39B 1.26(2) . ?
N9B C40B 1.359(18) . ?
N10B C40B 1.393(18) . ?
N10B C55B 1.53(2) . ?
C40B C41B 1.46(2) . ?
N11B C41B 1.301(11) . ?
N11B C45B 1.348(10) . ?
C41B C42B 1.422(13) . ?
C42B C43B 1.331(13) . ?
C43B C44B 1.364(14) . ?
C44B C45B 1.444(13) . ?
C45B C46B 1.498(13) . ?
C46B O1B 1.257(9) . ?
C46B N12B 1.313(8) . ?
N12B C49B 1.477(10) . ?
N12B C47B 1.487(10) . ?
C47B C48B 1.522(19) . ?
C49B C50B 1.501(19) . ?
N1C C1C 1.309(10) . ?
N1C C5C 1.350(10) . ?
C1C C2C 1.411(12) . ?
C2C C3C 1.330(13) . ?
C2C C51C 1.510(19) . ?
C3C C4C 1.364(13) . ?
C4C C5C 1.443(12) . ?
C5C C6C 1.499(19) . ?
N2C C6C 1.286(14) . ?
N2C C7C 1.433(15) . ?
N3C C12C 1.358(16) . ?
N3C C6C 1.360(15) . ?
N3C C52C 1.436(17) . ?
C7C C12C 1.354(16) . ?
C7C C8C 1.360(16) . ?
C8C C9C 1.450(17) . ?
C9C C10C 1.326(18) . ?
C9C C13C 1.497(19) . ?
C10C C11C 1.348(19) . ?
C11C C12C 1.425(18) . ?
C13C C14C 1.45(2) . ?
C14C C19C 1.390(18) . ?
C14C C15C 1.440(18) . ?
C15C C16C 1.310(16) . ?
C16C N4C 1.386(15) . ?
C16C C17C 1.415(17) . ?
C17C N5C 1.360(17) . ?
C17C C18C 1.46(2) . ?
C18C C19C 1.285(18) . ?
N4C C20C 1.350(15) . ?
N5C C20C 1.371(16) . ?
N5C C53C 1.507(19) . ?
C20C C21C 1.40(2) . ?
N6C C21C 1.306(10) . ?
N6C C25C 1.343(10) . ?
C21C C22C 1.420(12) . ?
C22C C23C 1.331(13) . ?
C23C C24C 1.363(14) . ?
C24C C25C 1.446(13) . ?
C25C C26C 1.41(2) . ?
N7C C26C 1.336(14) . ?
N7C C27C 1.384(15) . ?
N8C C32C 1.316(16) . ?
N8C C26C 1.328(15) . ?
N8C C54C 1.523(19) . ?
C27C C28C 1.350(16) . ?
C27C C32C 1.397(17) . ?
C28C C29C 1.443(18) . ?
C29C C30C 1.41(2) . ?
C29C C33C 1.49(2) . ?
C30C C31C 1.31(2) . ?
C31C C32C 1.44(2) . ?
C33C C34C 1.44(3) . ?
C34C C39C 1.47(2) . ?
C34C C35C 1.49(2) . ?
C35C C36C 1.271(17) . ?
C36C C37C 1.410(18) . ?
C36C N9C 1.438(16) . ?
C37C C38C 1.40(2) . ?
C37C N10C 1.416(18) . ?
C38C C39C 1.27(2) . ?
N9C C40C 1.359(18) . ?
N10C C40C 1.391(19) . ?
N10C C55C 1.53(2) . ?
C40C C41C 1.46(2) . ?
N11C C41C 1.307(11) . ?
N11C C45C 1.347(10) . ?
C41C C42C 1.419(13) . ?
C42C C43C 1.331(13) . ?
C43C C44C 1.361(14) . ?
C44C C45C 1.446(13) . ?
C45C C46C 1.484(13) . ?
C46C O1C 1.250(9) . ?
C46C N12C 1.329(8) . ?
N12C C47C 1.480(10) . ?
N12C C49C 1.494(9) . ?
C47C C48C 1.540(18) . ?
C49C C50C 1.508(17) . ?
S1D O2D 1.518(15) . ?
S1D O1D 1.519(14) . ?
S1D O3D 1.520(14) . ?
S1D C1D 1.932(18) . ?
C1D F2D 1.407(13) . ?
C1D F1D 1.407(13) . ?
C1D F3D 1.441(14) . ?
S1E O2E 1.434(12) . ?
S1E O1E 1.434(12) . ?
S1E O3E 1.436(12) . ?
S1E C1E 1.825(15) . ?
C1E F2E 1.328(11) . ?
C1E F1E 1.329(11) . ?
C1E F3E 1.361(11) . ?
S1F O2F 1.423(15) . ?
S1F O1F 1.423(14) . ?
S1F O3F 1.425(14) . ?
S1F C1F 1.811(18) . ?
C1F F2F 1.318(14) . ?
C1F F1F 1.318(13) . ?
C1F F3F 1.350(14) . ?
S1F' O2F' 1.465(17) . ?
S1F' O1F' 1.465(16) . ?
S1F' O3F' 1.466(17) . ?
S1F' C1F' 1.86(2) . ?
C1F' F2F' 1.357(15) . ?
C1F' F1F' 1.357(16) . ?
C1F' F3F' 1.390(16) . ?
S1G O2G 1.429(10) . ?
S1G O1G 1.430(10) . ?
S1G O3G 1.431(10) . ?
S1G C1G 1.819(13) . ?
C1G F2G 1.324(10) . ?
C1G F1G 1.324(10) . ?
C1G F3G 1.356(10) . ?
S1H O2H 1.526(11) . ?
S1H O1H 1.527(11) . ?
S1H O3H 1.528(11) . ?
S1H C1H 1.942(14) . ?
C1H F2H 1.414(10) . ?
C1H F1H 1.414(10) . ?
C1H F3H 1.448(10) . ?
